data_2202431
loop_
_publ_author_name
'Edgar Ocando-Mavarez'
'Juli\'an Ascanio'
'Teresa Gonz\'alez'
'Reinaldo Atencio'
'Merl\'in Rosales'

_publ_section_title
;
 (Acetylacetonato)carbonyl[diallyl(<i>tert</i>-butyl)phosphine]rhodium(I)
;
_journal_issue 8
_journal_name_full 'Acta Crystallographica Section E'
_journal_page_first m633
_journal_page_last m635
_journal_paper_doi 10.1107/S1600536803015691
_journal_volume 59
_journal_year 2003
_chemical_formula_iupac '[Rh (C5 H7 O2) (C10 H19 P) (C1 O1)]'
_chemical_formula_moiety 'C16 H26 O3 P Rh'
_chemical_formula_sum 'C16 H26 O3 P Rh'
_chemical_formula_weight 400.25
_chemical_name_systematic ?
_space_group_IT_number 19
_symmetry_cell_setting orthorhombic
_symmetry_space_group_name_Hall 'P 2ac 2ab'
_symmetry_space_group_name_H-M 'P 21 21 21'
_atom_sites_solution_hydrogens geom
_atom_sites_solution_primary direct
_atom_sites_solution_secondary difmap
_cell_angle_alpha 90.00
_cell_angle_beta 90.00
_cell_angle_gamma 90.00
_cell_formula_units_Z 4
_cell_length_a 11.970(2)
_cell_length_b 12.270(3)
_cell_length_c 12.758(3)
_cell_measurement_reflns_used 25
_cell_measurement_temperature 293(2)
_cell_measurement_theta_max 31.68
_cell_measurement_theta_min 26.42
_cell_volume 1873.8(7)
_computing_cell_refinement
;
MSC/AFC Diffractometer Control Software
;
_computing_data_collection
;
MSC/AFC Diffractometer Control Software (Molecular
Structure Corporation, 1991)
;
_computing_data_reduction
;
TEXSAN (Molecular Structure Corporation, 1999)
;
_computing_molecular_graphics SHELXTL-NT
_computing_publication_material SHELXTL-NT
_computing_structure_refinement SHELXTL-NT
_computing_structure_solution 'SHELXTL-NT (Bruker, 1998)'
_diffrn_ambient_temperature 293(2)
_diffrn_measured_fraction_theta_full 0.974
_diffrn_measured_fraction_theta_max 0.974
_diffrn_measurement_device_type 'Rigaku AFC-7S'
_diffrn_measurement_method \w-2\q
_diffrn_radiation_monochromator graphite
_diffrn_radiation_source 'Normal-focus sealed tube'
_diffrn_radiation_type MoK\a
_diffrn_radiation_wavelength 0.71073
_diffrn_reflns_av_R_equivalents 0.0126
_diffrn_reflns_av_sigmaI/netI 0.0215
_diffrn_reflns_limit_h_max 14
_diffrn_reflns_limit_h_min -10
_diffrn_reflns_limit_k_max 14
_diffrn_reflns_limit_k_min 0
_diffrn_reflns_limit_l_max 15
_diffrn_reflns_limit_l_min -1
_diffrn_reflns_number 3098
_diffrn_reflns_theta_full 24.98
_diffrn_reflns_theta_max 24.98
_diffrn_reflns_theta_min 2.30
_diffrn_standards_decay_% 0
_diffrn_standards_interval_count 150
_diffrn_standards_number 3
_exptl_absorpt_coefficient_mu 1.003
_exptl_absorpt_correction_T_max 0.860
_exptl_absorpt_correction_T_min 0.766
_exptl_absorpt_correction_type '\y scan'
_exptl_absorpt_process_details '(North et al., 1968)'
_exptl_crystal_colour Yellow
_exptl_crystal_density_diffrn 1.419
_exptl_crystal_density_method 'not measured'
_exptl_crystal_description prism
_exptl_crystal_F_000 824
_exptl_crystal_size_max 0.36
_exptl_crystal_size_mid 0.30
_exptl_crystal_size_min 0.15
_refine_diff_density_max 0.249
_refine_diff_density_min -0.209
_refine_ls_abs_structure_details 'Flack (1983), 956 Friedel pairs'
_refine_ls_abs_structure_Flack -0.05(3)
_refine_ls_extinction_method none
_refine_ls_goodness_of_fit_ref 1.051
_refine_ls_hydrogen_treatment constr
_refine_ls_matrix_type full
_refine_ls_number_parameters 190
_refine_ls_number_reflns 2795
_refine_ls_number_restraints 0
_refine_ls_restrained_S_all 1.051
_refine_ls_R_factor_all 0.0264
_refine_ls_R_factor_gt 0.0216
_refine_ls_shift/su_max 0.001
_refine_ls_shift/su_mean 0.000
_refine_ls_structure_factor_coef Fsqd
_refine_ls_weighting_details 'calc w = 1/[\s^2^(Fo^2^)+(0.0248P)^2^+0.2043P] where P = (Fo^2^+2Fc^2^)/3'
_refine_ls_weighting_scheme calc
_refine_ls_wR_factor_gt 0.0471
_refine_ls_wR_factor_ref 0.0487
_reflns_number_gt 2580
_reflns_number_total 2795
_reflns_threshold_expression I>2\s(I)
_cod_data_source_file cf6271.cif
_cod_data_source_block I
_cod_depositor_comments
;
The following automatic conversions were performed:
'_symmetry_cell_setting' value 'Orthorhombic' changed to 'orthorhombic'
according to '/home/saulius/struct/CIF-dictionaries/cif_core.dic'
dictionary named 'cif_core.dic' version 2.4.1 from 2010-06-29.

Automatic conversion script
Id: cif_fix_enum 1527 2010-12-29 10:47:43Z saulius 

The following automatic conversions were performed:

'_symmetry_cell_setting' value 'Orthorhombic' changed to
'orthorhombic' according to
/home/saulius/struct/CIF-dictionaries/cif_core.dic dictionary named
'cif_core.dic' version 2.4.1 from 2010-06-29.

Automatic conversion script
Id: cif_fix_values 1715 2011-07-08 13:25:40Z adriana 
;
_cod_original_cell_volume 1873.7(7)
_cod_database_code 2202431
_cod_database_fobs_code 2202431

loop_
_symmetry_equiv_pos_as_xyz
'x, y, z'
'-x+1/2, -y, z+1/2'
'-x, y+1/2, -z+1/2'
'x+1/2, -y+1/2, -z'

loop_
_atom_site_label
_atom_site_fract_x
_atom_site_fract_y
_atom_site_fract_z
_atom_site_U_iso_or_equiv
_atom_site_adp_type
_atom_site_calc_flag
_atom_site_refinement_flags
_atom_site_occupancy
_atom_site_disorder_assembly
_atom_site_disorder_group
_atom_site_type_symbol
Rh1 0.91546(2) 0.964193(18) 0.12852(2) 0.04217(8) Uani d . 1 . . Rh
P1 1.05392(6) 0.84271(6) 0.14477(7) 0.04182(19) Uani d . 1 . . P
O1 0.8260(2) 0.87419(19) 0.2330(2) 0.0571(6) Uani d . 1 . . O
O2 0.78003(18) 1.07020(15) 0.1194(2) 0.0537(6) Uani d . 1 . . O
O3 1.0552(3) 1.0884(3) -0.0182(3) 0.0970(11) Uani d . 1 . . O
C1 0.7300(3) 0.8948(3) 0.2710(3) 0.0526(8) Uani d . 1 . . C
C2 0.6643(3) 0.9823(3) 0.2434(3) 0.0577(9) Uani d . 1 . . C
H2A 0.5955 0.9880 0.2767 0.069 Uiso calc R 1 . . H
C3 0.6899(3) 1.0634(3) 0.1706(3) 0.0515(9) Uani d . 1 . . C
C4 0.6065(3) 1.1523(3) 0.1506(4) 0.0850(15) Uani d . 1 . . C
H4A 0.6360 1.2021 0.0996 0.127 Uiso calc R 1 . . H
H4B 0.5917 1.1906 0.2147 0.127 Uiso calc R 1 . . H
H4C 0.5384 1.1210 0.1246 0.127 Uiso calc R 1 . . H
C5 0.6914(4) 0.8173(3) 0.3532(4) 0.0806(13) Uani d . 1 . . C
H5A 0.7468 0.7617 0.3632 0.121 Uiso calc R 1 . . H
H5B 0.6224 0.7843 0.3316 0.121 Uiso calc R 1 . . H
H5C 0.6801 0.8558 0.4178 0.121 Uiso calc R 1 . . H
C6 1.0000(3) 1.0407(3) 0.0384(3) 0.0594(9) Uani d . 1 . . C
C7 1.1974(3) 0.8907(3) 0.1247(4) 0.0574(8) Uani d . 1 . . C
H7A 1.2482 0.8316 0.1415 0.069 Uiso calc R 1 . . H
H7B 1.2071 0.9076 0.0509 0.069 Uiso calc R 1 . . H
C8 1.2304(4) 0.9883(3) 0.1872(4) 0.0720(11) Uani d . 1 . . C
H8A 1.1843 1.0492 0.1834 0.086 Uiso calc R 1 . . H
C9 1.3161(5) 0.9950(5) 0.2452(5) 0.113(2) Uani d . 1 . . C
H9A 1.3643 0.9360 0.2512 0.136 Uiso calc R 1 . . H
H9B 1.3307 1.0591 0.2817 0.136 Uiso calc R 1 . . H
C10 1.0552(3) 0.7796(3) 0.2744(3) 0.0580(10) Uani d . 1 . . C
H10A 0.9891 0.7345 0.2813 0.070 Uiso calc R 1 . . H
H10B 1.1197 0.7321 0.2791 0.070 Uiso calc R 1 . . H
C11 1.0584(3) 0.8571(3) 0.3640(3) 0.0640(10) Uani d . 1 . . C
H11A 1.0016 0.9086 0.3676 0.077 Uiso calc R 1 . . H
C12 1.1315(4) 0.8593(4) 0.4361(4) 0.0859(14) Uani d . 1 . . C
H12A 1.1899 0.8093 0.4357 0.103 Uiso calc R 1 . . H
H12B 1.1267 0.9110 0.4893 0.103 Uiso calc R 1 . . H
C13 1.0429(3) 0.7248(3) 0.0526(3) 0.0538(9) Uani d . 1 . . C
C14 1.0500(5) 0.7693(4) -0.0597(3) 0.0863(16) Uani d . 1 . . C
H14A 1.0442 0.7101 -0.1086 0.129 Uiso calc R 1 . . H
H14B 1.1201 0.8059 -0.0693 0.129 Uiso calc R 1 . . H
H14C 0.9899 0.8198 -0.0714 0.129 Uiso calc R 1 . . H
C15 1.1343(4) 0.6397(3) 0.0703(4) 0.0775(13) Uani d . 1 . . C
H15A 1.1249 0.5809 0.0215 0.116 Uiso calc R 1 . . H
H15B 1.1291 0.6120 0.1406 0.116 Uiso calc R 1 . . H
H15C 1.2062 0.6727 0.0602 0.116 Uiso calc R 1 . . H
C16 0.9286(4) 0.6723(3) 0.0698(4) 0.0812(13) Uani d . 1 . . C
H16A 0.9203 0.6112 0.0234 0.122 Uiso calc R 1 . . H
H16B 0.8710 0.7247 0.0557 0.122 Uiso calc R 1 . . H
H16C 0.9227 0.6479 0.1411 0.122 Uiso calc R 1 . . H

loop_
_atom_site_aniso_label
_atom_site_aniso_U_11
_atom_site_aniso_U_22
_atom_site_aniso_U_33
_atom_site_aniso_U_12
_atom_site_aniso_U_13
_atom_site_aniso_U_23
Rh1 0.03689(12) 0.04215(11) 0.04748(13) 0.00288(10) 0.00297(13) 0.00589(12)
P1 0.0390(4) 0.0429(4) 0.0436(5) 0.0036(3) 0.0003(4) 0.0010(4)
O1 0.0482(14) 0.0538(13) 0.0693(17) 0.0027(11) 0.0147(13) 0.0123(12)
O2 0.0435(12) 0.0475(11) 0.0701(16) 0.0065(9) 0.0002(14) 0.0074(12)
O3 0.070(2) 0.107(2) 0.114(3) 0.0069(17) 0.0280(19) 0.060(2)
C1 0.046(2) 0.0538(18) 0.058(2) -0.0078(16) 0.0092(17) -0.0044(16)
C2 0.0366(18) 0.067(2) 0.069(2) 0.0003(16) 0.0099(18) -0.009(2)
C3 0.0394(19) 0.0510(19) 0.064(2) 0.0011(14) -0.0060(17) -0.0088(15)
C4 0.053(2) 0.080(2) 0.122(4) 0.023(2) 0.006(3) 0.008(3)
C5 0.079(3) 0.076(2) 0.087(4) -0.004(2) 0.027(3) 0.012(2)
C6 0.048(2) 0.058(2) 0.072(2) 0.0092(19) 0.0060(19) 0.021(2)
C7 0.0419(18) 0.0599(18) 0.070(2) 0.0023(14) -0.001(2) -0.004(2)
C8 0.058(3) 0.074(2) 0.084(3) -0.017(2) 0.000(2) 0.000(2)
C9 0.103(4) 0.127(4) 0.109(4) -0.046(3) -0.021(4) -0.001(3)
C10 0.071(3) 0.0524(19) 0.050(2) 0.0138(17) 0.0017(19) 0.0093(16)
C11 0.077(3) 0.068(2) 0.047(2) 0.0158(17) 0.002(2) 0.0063(19)
C12 0.104(4) 0.099(3) 0.054(3) 0.015(3) -0.009(3) 0.008(2)
C13 0.059(2) 0.0484(18) 0.054(2) 0.0023(15) -0.0041(17) -0.0062(16)
C14 0.135(5) 0.079(3) 0.045(2) 0.005(3) -0.002(3) -0.012(2)
C15 0.082(3) 0.059(2) 0.092(3) 0.021(2) -0.004(3) -0.018(2)
C16 0.068(3) 0.070(2) 0.106(3) -0.011(2) -0.017(3) -0.023(2)

loop_
_atom_type_symbol
_atom_type_description
_atom_type_scat_dispersion_real
_atom_type_scat_dispersion_imag
_atom_type_scat_source
C C 0.0033 0.0016 'International Tables Vol C Tables 4.2.6.8 and 6.1.1.4'
H H 0.0000 0.0000 'International Tables Vol C Tables 4.2.6.8 and 6.1.1.4'
O O 0.0106 0.0060 'International Tables Vol C Tables 4.2.6.8 and 6.1.1.4'
P P 0.1023 0.0942 'International Tables Vol C Tables 4.2.6.8 and 6.1.1.4'
Rh Rh -1.1178 0.9187 'International Tables Vol C Tables 4.2.6.8 and 6.1.1.4'

loop_
_geom_angle_atom_site_label_1
_geom_angle_atom_site_label_2
_geom_angle_atom_site_label_3
_geom_angle
_geom_angle_publ_flag
C6 Rh1 O1 177.45(14) y
C6 Rh1 O2 94.38(13) y
O1 Rh1 O2 88.03(10) y
C6 Rh1 P1 89.44(12) y
O1 Rh1 P1 88.15(7) y
O2 Rh1 P1 176.15(7) y
C10 P1 C7 104.8(2) y
C10 P1 C13 104.03(16) y
C7 P1 C13 103.08(17) y
C10 P1 Rh1 111.84(13) y
C7 P1 Rh1 117.82(11) y
C13 P1 Rh1 113.89(12) ?
C1 O1 Rh1 128.1(2) ?
C3 O2 Rh1 126.5(2) ?
O1 C1 C2 125.0(3) ?
O1 C1 C5 114.9(3) ?
C2 C1 C5 120.1(3) ?
C1 C2 C3 126.9(3) ?
C1 C2 H2A 116.5 ?
C3 C2 H2A 116.5 ?
O2 C3 C2 125.4(3) ?
O2 C3 C4 115.6(3) ?
C2 C3 C4 119.0(3) ?
C3 C4 H4A 109.5 ?
C3 C4 H4B 109.5 ?
H4A C4 H4B 109.5 ?
C3 C4 H4C 109.5 ?
H4A C4 H4C 109.5 ?
H4B C4 H4C 109.5 ?
C1 C5 H5A 109.5 ?
C1 C5 H5B 109.5 ?
H5A C5 H5B 109.5 ?
C1 C5 H5C 109.5 ?
H5A C5 H5C 109.5 ?
H5B C5 H5C 109.5 ?
O3 C6 Rh1 178.8(3) y
C8 C7 P1 115.5(3) y
C8 C7 H7A 108.4 ?
P1 C7 H7A 108.4 ?
C8 C7 H7B 108.4 ?
P1 C7 H7B 108.4 ?
H7A C7 H7B 107.5 ?
C9 C8 C7 125.3(5) y
C9 C8 H8A 117.3 ?
C7 C8 H8A 117.3 ?
C8 C9 H9A 120.0 ?
C8 C9 H9B 120.0 ?
H9A C9 H9B 120.0 ?
C11 C10 P1 115.2(2) y
C11 C10 H10A 108.5 ?
P1 C10 H10A 108.5 ?
C11 C10 H10B 108.5 ?
P1 C10 H10B 108.5 ?
H10A C10 H10B 107.5 ?
C12 C11 C10 126.0(4) y
C12 C11 H11A 117.0 ?
C10 C11 H11A 117.0 ?
C11 C12 H12A 120.0 ?
C11 C12 H12B 120.0 ?
H12A C12 H12B 120.0 ?
C16 C13 C15 109.3(3) ?
C16 C13 C14 109.4(4) ?
C15 C13 C14 110.0(4) ?
C16 C13 P1 107.4(3) ?
C15 C13 P1 112.6(3) ?
C14 C13 P1 107.9(2) ?
C13 C14 H14A 109.5 ?
C13 C14 H14B 109.5 ?
H14A C14 H14B 109.5 ?
C13 C14 H14C 109.5 ?
H14A C14 H14C 109.5 ?
H14B C14 H14C 109.5 ?
C13 C15 H15A 109.5 ?
C13 C15 H15B 109.5 ?
H15A C15 H15B 109.5 ?
C13 C15 H15C 109.5 ?
H15A C15 H15C 109.5 ?
H15B C15 H15C 109.5 ?
C13 C16 H16A 109.5 ?
C13 C16 H16B 109.5 ?
H16A C16 H16B 109.5 ?
C13 C16 H16C 109.5 ?
H16A C16 H16C 109.5 ?
H16B C16 H16C 109.5 ?

loop_
_geom_bond_atom_site_label_1
_geom_bond_atom_site_label_2
_geom_bond_site_symmetry_2
_geom_bond_distance
_geom_bond_publ_flag
Rh1 C6 . 1.797(4) y
Rh1 O1 . 2.036(2) y
Rh1 O2 . 2.082(2) y
Rh1 P1 . 2.2387(8) y
P1 C10 . 1.826(3) y
P1 C7 . 1.834(3) y
P1 C13 . 1.869(3) y
O1 C1 . 1.272(4) y
O2 C3 . 1.264(4) y
O3 C6 . 1.141(4) y
C1 C2 . 1.377(5) y
C1 C5 . 1.490(5) y
C2 C3 . 1.395(5) y
C2 H2A . 0.930 ?
C3 C4 . 1.500(5) y
C4 H4A . 0.960 ?
C4 H4B . 0.960 ?
C4 H4C . 0.960 ?
C5 H5A . 0.960 ?
C5 H5B . 0.960 ?
C5 H5C . 0.960 ?
C7 C8 . 1.493(5) y
C7 H7A . 0.970 ?
C7 H7B . 0.970 ?
C8 C9 . 1.267(7) y
C8 H8A . 0.930 ?
C9 H9A . 0.930 ?
C9 H9B . 0.930 ?
C10 C11 . 1.487(5) y
C10 H10A . 0.970 ?
C10 H10B . 0.970 ?
C11 C12 . 1.270(6) y
C11 H11A . 0.930 ?
C12 H12A . 0.930 ?
C12 H12B . 0.930 ?
C13 C16 . 1.528(5) y
C13 C15 . 1.529(5) y
C13 C14 . 1.536(5) y
C14 H14A . 0.960 ?
C14 H14B . 0.960 ?
C14 H14C . 0.960 ?
C15 H15A . 0.960 ?
C15 H15B . 0.960 ?
C15 H15C . 0.960 ?
C16 H16A . 0.960 ?
C16 H16B . 0.960 ?
C16 H16C . 0.960 ?
